data_4125710
loop_
_publ_author_name
'Saha, Subhankar'
'Desiraju, Gautam R.'

_publ_section_title
;
 Crystal Engineering of Hand-Twisted Helical Crystals.
;
_journal_issue 5
_journal_name_full 'Journal of the American Chemical Society'
_journal_page_first 1975
_journal_page_last 1983
_journal_paper_doi 10.1021/jacs.6b11835
_journal_volume 139
_journal_year 2017
_chemical_formula_sum 'C13 H8 Cl I O2'
_chemical_formula_weight 358.54
_chemical_name_systematic
;
 ?
;
_space_group_crystal_system monoclinic
_space_group_IT_number 14
_space_group_name_Hall '-P 2ybc'
_space_group_name_H-M_alt 'P 1 21/c 1'
_symmetry_space_group_name_Hall '-P 2ybc'
_symmetry_space_group_name_H-M 'P 1 21/c 1'
_atom_sites_solution_hydrogens geom
_audit_creation_method SHELXL-2014
_cell_angle_alpha 90
_cell_angle_beta 97.57(2)
_cell_angle_gamma 90
_cell_formula_units_Z 4
_cell_length_a 14.896(8)
_cell_length_b 11.086(6)
_cell_length_c 7.596(4)
_cell_measurement_reflns_used 4535
_cell_measurement_temperature 150(2)
_cell_measurement_theta_max 33.8
_cell_measurement_theta_min 2.3
_cell_volume 1243.4(12)
_computing_cell_refinement
;
CrystalClear-SM Expert 2.0 rc14 (Rigaku, 2009)
;
_computing_data_collection
;
CrystalClear-SM Expert 2.0 rc14 (Rigaku, 2009)
;
_computing_data_reduction
;
CrystalClear-SM Expert 2.0 rc14 (Rigaku, 2009)
;
_computing_structure_refinement 'SHELXL-14 (Sheldrick, 2014)'
_computing_structure_solution 'SHELXL-14 (Sheldrick, 2014)'
_diffrn_ambient_temperature 150(2)
_diffrn_detector_area_resol_mean 13.6612
_diffrn_measured_fraction_theta_full 1.000
_diffrn_measured_fraction_theta_max 1.000
_diffrn_measurement_device
;
XtaLABmini: Fixed Chi 2 circle
;
_diffrn_measurement_device_type
;
Rigaku Mercury375R (2x2 bin mode)
;
_diffrn_measurement_method 'profile data from \w-scans'
_diffrn_radiation_type MoK\a
_diffrn_radiation_wavelength 0.71073
_diffrn_reflns_av_R_equivalents 0.1086
_diffrn_reflns_av_unetI/netI 0.0614
_diffrn_reflns_Laue_measured_fraction_full 1.000
_diffrn_reflns_Laue_measured_fraction_max 1.000
_diffrn_reflns_limit_h_max 18
_diffrn_reflns_limit_h_min -18
_diffrn_reflns_limit_k_max 13
_diffrn_reflns_limit_k_min -13
_diffrn_reflns_limit_l_max 9
_diffrn_reflns_limit_l_min -9
_diffrn_reflns_number 11205
_diffrn_reflns_point_group_measured_fraction_full 1.000
_diffrn_reflns_point_group_measured_fraction_max 1.000
_diffrn_reflns_theta_full 25.242
_diffrn_reflns_theta_max 25.995
_diffrn_reflns_theta_min 1.379
_exptl_absorpt_coefficient_mu 2.775
_exptl_absorpt_correction_T_max 1.000
_exptl_absorpt_correction_T_min 0.633
_exptl_absorpt_correction_type multi-scan
_exptl_absorpt_process_details 'Jacobson, R. (1998) Private communication'
_exptl_crystal_colour Colourless
_exptl_crystal_density_diffrn 1.915
_exptl_crystal_description Block
_exptl_crystal_F_000 688
_exptl_crystal_size_max 0.170
_exptl_crystal_size_mid 0.150
_exptl_crystal_size_min 0.150
_refine_diff_density_max 1.214
_refine_diff_density_min -1.046
_refine_diff_density_rms 0.181
_refine_ls_extinction_method none
_refine_ls_goodness_of_fit_ref 1.198
_refine_ls_hydrogen_treatment constr
_refine_ls_matrix_type full
_refine_ls_number_parameters 154
_refine_ls_number_reflns 2443
_refine_ls_number_restraints 0
_refine_ls_restrained_S_all 1.198
_refine_ls_R_factor_all 0.0438
_refine_ls_R_factor_gt 0.0407
_refine_ls_shift/su_max 0.001
_refine_ls_shift/su_mean 0.000
_refine_ls_structure_factor_coef Fsqd
_refine_ls_weighting_details 'w=1/[\s^2^(Fo^2^)+(0.0705P)^2^+1.1500P] where P=(Fo^2^+2Fc^2^)/3'
_refine_ls_weighting_scheme calc
_refine_ls_wR_factor_gt 0.1139
_refine_ls_wR_factor_ref 0.1373
_reflns_Friedel_coverage 0.000
_reflns_number_gt 2306
_reflns_number_total 2443
_reflns_threshold_expression 'I > 2\s(I)'
_cod_data_source_file ja6b11835_si_004.cif
_cod_data_source_block B1
_cod_original_cell_volume 1243.5(10)
_cod_database_code 4125710
_shelx_space_group_comment
;
The symmetry employed for this shelxl refinement is uniquely defined
by the following loop, which should always be used as a source of
symmetry information in preference to the above space-group names.
They are only intended as comments.
;
_shelx_estimated_absorpt_t_min 0.650
_shelx_estimated_absorpt_t_max 0.681
_shelxl_version_number 2014-3

loop_
_space_group_symop_operation_xyz
'x, y, z'
'-x, y+1/2, -z+1/2'
'-x, -y, -z'
'x, -y-1/2, z-1/2'

loop_
_atom_site_label
_atom_site_type_symbol
_atom_site_fract_x
_atom_site_fract_y
_atom_site_fract_z
_atom_site_U_iso_or_equiv
_atom_site_adp_type
_atom_site_occupancy
_atom_site_site_symmetry_order
_atom_site_calc_flag
_atom_site_refinement_flags_posn
_atom_site_refinement_flags_adp
C3 C 0.0626(3) 0.1383(3) -0.2526(5) 0.0210(7) Uani 1 1 d . .
C4 C 0.2171(3) 0.2049(3) -0.1817(6) 0.0259(8) Uani 1 1 d . .
H4 H 0.2626 0.2641 -0.1881 0.031 Uiso 1 1 calc R U
C5 C 0.0840(3) 0.0305(4) -0.1617(6) 0.0241(8) Uani 1 1 d . .
H5 H 0.0383 -0.0286 -0.1558 0.029 Uiso 1 1 calc R U
C6 C -0.1816(3) 0.1034(4) -0.3586(5) 0.0224(8) Uani 1 1 d . .
C7 C 0.1709(3) 0.0090(3) -0.0804(6) 0.0250(8) Uani 1 1 d . .
H7 H 0.1855 -0.0643 -0.0185 0.030 Uiso 1 1 calc R U
C8 C -0.2269(3) 0.0179(3) -0.4688(5) 0.0246(8) Uani 1 1 d . .
H8 H -0.1955 -0.0506 -0.5045 0.030 Uiso 1 1 calc R U
C9 C 0.2370(3) 0.0967(4) -0.0907(6) 0.0240(8) Uani 1 1 d . .
C10 C 0.1289(3) 0.2240(3) -0.2626(6) 0.0256(8) Uani 1 1 d . .
H10 H 0.1142 0.2969 -0.3256 0.031 Uiso 1 1 calc R U
C11 C -0.2261(3) 0.2034(4) -0.3030(6) 0.0261(8) Uani 1 1 d . .
H11 H -0.1944 0.2608 -0.2253 0.031 Uiso 1 1 calc R U
C12 C -0.0298(3) 0.1646(3) -0.3410(5) 0.0245(8) Uani 1 1 d . .
C13 C -0.3618(3) 0.1337(4) -0.4739(6) 0.0276(9) Uani 1 1 d . .
C14 C -0.3170(3) 0.2184(4) -0.3618(6) 0.0283(9) Uani 1 1 d . .
H14 H -0.3485 0.2866 -0.3254 0.034 Uiso 1 1 calc R U
C15 C -0.3181(3) 0.0326(4) -0.5268(6) 0.0276(8) Uani 1 1 d . .
H15 H -0.3503 -0.0259 -0.6019 0.033 Uiso 1 1 calc R U
O1 O -0.0901(2) 0.0824(2) -0.2967(5) 0.0257(7) Uani 1 1 d . .
O2 O -0.0500(2) 0.2482(3) -0.4386(5) 0.0338(7) Uani 1 1 d . .
Cl1 Cl -0.47527(8) 0.15639(12) -0.55253(19) 0.0446(3) Uani 1 1 d . .
I1 I 0.36854(2) 0.06789(3) 0.03819(4) 0.03474(19) Uani 1 1 d . .

loop_
_atom_site_aniso_label
_atom_site_aniso_U_11
_atom_site_aniso_U_22
_atom_site_aniso_U_33
_atom_site_aniso_U_23
_atom_site_aniso_U_13
_atom_site_aniso_U_12
C3 0.0256(19) 0.0195(17) 0.0173(18) 0.0000(15) 0.0006(14) 0.0024(14)
C4 0.031(2) 0.0207(18) 0.026(2) -0.0004(16) 0.0041(16) -0.0039(15)
C5 0.027(2) 0.0188(17) 0.027(2) 0.0035(16) 0.0052(16) -0.0028(15)
C6 0.027(2) 0.0205(17) 0.0186(19) 0.0028(16) -0.0013(15) 0.0001(15)
C7 0.029(2) 0.0201(17) 0.025(2) 0.0025(15) 0.0003(16) 0.0016(15)
C8 0.029(2) 0.0205(18) 0.024(2) -0.0016(16) 0.0025(16) -0.0004(15)
C9 0.022(2) 0.0262(17) 0.023(2) -0.0050(17) -0.0001(15) 0.0011(15)
C10 0.035(2) 0.0161(16) 0.026(2) 0.0022(15) 0.0053(17) 0.0012(14)
C11 0.033(2) 0.0235(18) 0.021(2) -0.0016(16) -0.0009(16) 0.0011(15)
C12 0.028(2) 0.0198(17) 0.025(2) 0.0007(16) 0.0018(16) -0.0006(14)
C13 0.023(2) 0.035(2) 0.024(2) 0.0049(18) 0.0007(15) 0.0035(16)
C14 0.034(2) 0.0238(19) 0.027(2) -0.0002(16) 0.0063(17) 0.0082(16)
C15 0.033(2) 0.0274(19) 0.021(2) -0.0040(18) 0.0017(17) -0.0031(17)
O1 0.0231(15) 0.0204(13) 0.0318(17) 0.0063(11) -0.0034(13) -0.0015(10)
O2 0.0309(15) 0.0302(15) 0.0397(18) 0.0162(14) 0.0017(13) 0.0049(12)
Cl1 0.0247(6) 0.0544(7) 0.0523(7) 0.0021(6) -0.0047(5) 0.0059(5)
I1 0.0269(3) 0.0430(3) 0.0319(3) -0.00054(11) -0.00496(17) -0.00186(9)

loop_
_atom_type_symbol
_atom_type_description
_atom_type_scat_dispersion_real
_atom_type_scat_dispersion_imag
_atom_type_scat_source
C C 0.0033 0.0016 'International Tables Vol C Tables 4.2.6.8 and 6.1.1.4'
H H 0.0000 0.0000 'International Tables Vol C Tables 4.2.6.8 and 6.1.1.4'
O O 0.0106 0.0060 'International Tables Vol C Tables 4.2.6.8 and 6.1.1.4'
Cl Cl 0.1484 0.1585 'International Tables Vol C Tables 4.2.6.8 and 6.1.1.4'
I I -0.4742 1.8119 'International Tables Vol C Tables 4.2.6.8 and 6.1.1.4'

loop_
_geom_angle_atom_site_label_1
_geom_angle_atom_site_label_2
_geom_angle_atom_site_label_3
_geom_angle
C10 C3 C5 119.9(4)
C10 C3 C12 118.0(3)
C5 C3 C12 122.1(3)
C10 C4 C9 118.5(4)
C10 C4 H4 120.8
C9 C4 H4 120.8
C7 C5 C3 120.6(4)
C7 C5 H5 119.7
C3 C5 H5 119.7
C8 C6 C11 121.2(4)
C8 C6 O1 117.7(4)
C11 C6 O1 120.9(4)
C5 C7 C9 118.9(4)
C5 C7 H7 120.6
C9 C7 H7 120.6
C6 C8 C15 119.6(4)
C6 C8 H8 120.2
C15 C8 H8 120.2
C7 C9 C4 121.4(4)
C7 C9 I1 119.4(3)
C4 C9 I1 119.1(3)
C3 C10 C4 120.8(4)
C3 C10 H10 119.6
C4 C10 H10 119.6
C14 C11 C6 119.1(4)
C14 C11 H11 120.4
C6 C11 H11 120.4
O2 C12 O1 123.6(4)
O2 C12 C3 125.1(4)
O1 C12 C3 111.3(3)
C14 C13 C15 121.6(4)
C14 C13 Cl1 119.0(3)
C15 C13 Cl1 119.4(3)
C11 C14 C13 119.5(4)
C11 C14 H14 120.2
C13 C14 H14 120.2
C13 C15 C8 118.9(4)
C13 C15 H15 120.6
C8 C15 H15 120.6
C12 O1 C6 116.9(3)

loop_
_geom_bond_atom_site_label_1
_geom_bond_atom_site_label_2
_geom_bond_distance
C3 C10 1.380(6)
C3 C5 1.395(5)
C3 C12 1.479(5)
C4 C10 1.391(6)
C4 C9 1.396(6)
C4 H4 0.9500
C5 C7 1.380(6)
C5 H5 0.9500
C6 C8 1.380(6)
C6 C11 1.386(6)
C6 O1 1.401(5)
C7 C9 1.393(6)
C7 H7 0.9500
C8 C15 1.383(6)
C8 H8 0.9500
C9 I1 2.097(4)
C10 H10 0.9500
C11 C14 1.379(6)
C11 H11 0.9500
C12 O2 1.200(5)
C12 O1 1.352(5)
C13 C14 1.379(6)
C13 C15 1.383(6)
C13 Cl1 1.735(4)
C14 H14 0.9500
C15 H15 0.9500

loop_
_geom_torsion_atom_site_label_1
_geom_torsion_atom_site_label_2
_geom_torsion_atom_site_label_3
_geom_torsion_atom_site_label_4
_geom_torsion
C10 C3 C5 C7 0.5(6)
C12 C3 C5 C7 -179.9(4)
C3 C5 C7 C9 0.0(6)
C11 C6 C8 C15 0.8(6)
O1 C6 C8 C15 177.3(4)
C5 C7 C9 C4 -0.2(6)
C5 C7 C9 I1 178.2(3)
C10 C4 C9 C7 0.1(6)
C10 C4 C9 I1 -178.4(3)
C5 C3 C10 C4 -0.6(6)
C12 C3 C10 C4 179.7(4)
C9 C4 C10 C3 0.3(6)
C8 C6 C11 C14 -1.2(6)
O1 C6 C11 C14 -177.6(4)
C10 C3 C12 O2 9.2(6)
C5 C3 C12 O2 -170.4(4)
C10 C3 C12 O1 -170.2(4)
C5 C3 C12 O1 10.1(5)
C6 C11 C14 C13 0.3(6)
C15 C13 C14 C11 1.1(7)
Cl1 C13 C14 C11 -177.9(3)
C14 C13 C15 C8 -1.5(7)
Cl1 C13 C15 C8 177.5(3)
C6 C8 C15 C13 0.5(6)
O2 C12 O1 C6 -5.2(6)
C3 C12 O1 C6 174.3(3)
C8 C6 O1 C12 119.5(4)
C11 C6 O1 C12 -64.0(5)
